data_7012378
loop_
_publ_author_name
'Kondo, Mitsuru'
'Shinagawa, Reiko'
'Miyazawa, Makoto'
'Kabir, Md. Khayrul'
'Irie, Yasuhiko'
'Horiba, Tomonori'
'Naito, Tetsuyoshi'
'Maeda, Kenji'
'Utsuno, Shunji'
'Uchida, Fumio'

_publ_section_title
;
 A new nano-scale ferrocene assembly supported by a supercubane
 framework
;
_journal_issue 4
_journal_name_full 'Dalton Transactions'
_journal_page_first 515
_journal_paper_doi 10.1039/b210475j
_journal_year 2003
_chemical_formula_sum 'C86 H102 Fe6 Mn13 O50'
_chemical_formula_weight 2985.00
_space_group_IT_number 2
_symmetry_cell_setting triclinic
_symmetry_Int_Tables_number 2
_symmetry_space_group_name_Hall '-P 1'
_symmetry_space_group_name_H-M 'P -1'
_cell_angle_alpha 63.32(1)
_cell_angle_beta 74.33(1)
_cell_angle_gamma 79.72(1)
_cell_formula_units_Z 1
_cell_length_a 13.998(4)
_cell_length_b 14.616(4)
_cell_length_c 15.415(4)
_cell_measurement_reflns_used 6238
_cell_measurement_temperature 233.2
_cell_measurement_theta_max 13.7
_cell_measurement_theta_min 1.5
_cell_volume 2707.3(13)
_computing_data_reduction 'teXsan Ver. 1.11'
_computing_publication_material 'teXsan Ver. 1.11'
_computing_structure_refinement 'teXsan Ver. 1.10'
_computing_structure_solution QTAN
_diffrn_detector_area_resol_mean 14.62
_diffrn_measured_fraction_theta_full 0.9595
_diffrn_measured_fraction_theta_max 0.9595
_diffrn_measurement_device_type 'Rigaku/MSC Mercury CCD'
_diffrn_measurement_method \w
_diffrn_radiation_type 'Mo K\a'
_diffrn_radiation_wavelength 0.7107
_diffrn_reflns_av_R_equivalents 0.027
_diffrn_reflns_limit_h_max 17
_diffrn_reflns_limit_h_min -18
_diffrn_reflns_limit_k_max 18
_diffrn_reflns_limit_k_min -18
_diffrn_reflns_limit_l_max 20
_diffrn_reflns_limit_l_min -20
_diffrn_reflns_number 21700
_diffrn_reflns_theta_full 27.49
_diffrn_reflns_theta_max 27.49
_exptl_absorpt_coefficient_mu 2.321
_exptl_absorpt_correction_T_max 0.629
_exptl_absorpt_correction_T_min 0.532
_exptl_absorpt_correction_type none
_exptl_absorpt_process_details emperical
_exptl_crystal_colour black
_exptl_crystal_density_diffrn 1.831
_exptl_crystal_density_method 'not measured'
_exptl_crystal_description cube
_exptl_crystal_size_max 0.200
_exptl_crystal_size_mid 0.200
_exptl_crystal_size_min 0.200
_refine_diff_density_max 1.09
_refine_diff_density_min -0.76
_refine_ls_extinction_method none
_refine_ls_goodness_of_fit_ref 1.398
_refine_ls_hydrogen_treatment noref
_refine_ls_number_parameters 686
_refine_ls_number_reflns 7877
_refine_ls_R_factor_gt 0.0592
_refine_ls_shift/su_max 0.0120
_refine_ls_structure_factor_coef F
_refine_ls_weighting_details 'w = 1/[\s^2^(Fo) + 0.00063|Fo|^2^]'
_refine_ls_weighting_scheme calc
_refine_ls_wR_factor_ref 0.0644
_reflns_number_gt 7877
_reflns_number_total 12149
_reflns_threshold_expression F^2^>2.0\s(F^2^)
_cod_data_source_file b210475j.txt
_cod_data_source_block '_010707A'
_cod_original_cell_volume 2707(1)
_cod_original_sg_symbol_H-M 'P -1         '
_cod_original_formula_sum 'C86 H102 Fe6 Mn13 O50 '
_cod_database_code 7012378

loop_
_symmetry_equiv_pos_as_xyz
x,y,z
-x,-y,-z

loop_
_atom_site_label
_atom_site_type_symbol
_atom_site_fract_x
_atom_site_fract_y
_atom_site_fract_z
_atom_site_U_iso_or_equiv
_atom_site_adp_type
_atom_site_occupancy
_atom_site_calc_flag
_atom_site_refinement_flags
_atom_site_disorder_assembly
_atom_site_disorder_group
Fe(1) Fe 0.47420(7) -0.32281(6) 0.04815(7) 0.0346(2) Uani 1.00 d . . .
Fe(2) Fe -0.25810(7) -0.41309(6) 0.46117(6) 0.0357(2) Uani 1.00 d . . .
Fe(3) Fe 0.11951(7) 0.22860(6) 0.30104(6) 0.0291(2) Uani 1.00 d . . .
Mn(1) Mn 0.16715(6) -0.03204(6) 0.10420(6) 0.0212(2) Uani 1.00 d . . .
Mn(2) Mn 0.06344(6) -0.21031(6) 0.14900(6) 0.0211(2) Uani 1.00 d . . .
Mn(3) Mn 0.22318(6) 0.03613(6) -0.12966(6) 0.0242(2) Uani 1.00 d . . .
Mn(4) Mn 0.11715(6) -0.16524(6) -0.08458(6) 0.0243(2) Uani 1.00 d . . .
Mn(5) Mn -0.03693(6) -0.05666(6) 0.22202(6) 0.0223(2) Uani 1.00 d . . .
Mn(6) Mn -0.10743(6) -0.19886(6) 0.04408(6) 0.0232(2) Uani 1.00 d . . .
Mn(7) Mn 0.0000 0.0000 0.0000 0.0190(3) Uani 1.00 d S . .
O(1) O 0.0848(3) -0.1314(2) 0.2095(2) 0.0215(9) Uani 1.00 d . . .
O(2) O 0.1270(3) -0.0699(3) 0.0101(3) 0.0254(9) Uani 1.00 d . . .
O(3) O 0.0425(3) -0.2692(2) 0.0682(3) 0.0239(9) Uani 1.00 d . . .
O(4) O -0.0575(3) -0.1152(2) 0.1133(3) 0.0235(9) Uani 1.00 d . . .
O(5) O -0.0147(3) -0.0548(3) -0.0862(3) 0.0258(9) Uani 1.00 d . . .
O(6) O -0.2315(3) -0.0779(3) 0.0101(3) 0.0240(9) Uani 1.00 d . . .
O(7) O -0.1629(3) 0.0193(3) 0.2159(3) 0.0249(9) Uani 1.00 d . . .
O(8) O 0.2840(3) -0.1464(3) 0.1245(3) 0.0287(10) Uani 1.00 d . . .
O(9) O 0.1966(3) -0.2786(3) 0.1565(3) 0.0269(10) Uani 1.00 d . . .
O(10) O 0.3395(3) -0.0751(3) -0.1179(3) 0.034(1) Uani 1.00 d . . .
O(11) O 0.2654(3) -0.2152(3) -0.0866(3) 0.033(1) Uani 1.00 d . . .
O(12) O -0.0224(3) -0.3027(3) 0.2852(3) 0.0279(10) Uani 1.00 d . . .
O(13) O -0.0951(3) -0.1783(3) 0.3357(3) 0.0277(10) Uani 1.00 d . . .
O(14) O -0.1999(3) -0.2904(3) 0.1748(3) 0.031(1) Uani 1.00 d . . .
O(15) O -0.2788(3) -0.1753(3) 0.2341(3) 0.033(1) Uani 1.00 d . . .
O(16) O 0.1785(3) 0.0263(3) 0.1936(3) 0.0270(10) Uani 1.00 d . . .
O(17) O 0.0225(3) 0.0119(3) 0.2878(3) 0.0285(10) Uani 1.00 d . . .
O(18) O 0.0971(3) 0.2586(3) 0.0563(3) 0.031(1) Uani 1.00 d . . .
O(19) O -0.0613(3) 0.2411(3) 0.1450(3) 0.031(1) Uani 1.00 d . . .
O(21) O 0.7178(6) 0.4740(7) 0.0571(6) 0.138(3) Uani 1.00 d . . .
O(22) O 0.447(2) 0.167(2) 0.436(2) 0.367(10) Uiso 1.00 d . . .
O(23A) O 0.604(3) 0.192(3) 0.485(3) 0.33(1) Uiso 0.50 d P . .
O(23B) O 0.522(4) 0.037(4) 0.618(4) 0.44(2) Uiso 0.50 d P . .
O(24A) O 0.629(2) 0.185(2) 0.652(1) 0.174(8) Uiso 0.50 d P . .
O(24B) O 0.558(2) 0.089(2) 0.732(2) 0.197(9) Uiso 0.50 d P . .
O(25A) O 0.876(1) 0.2368(10) 0.5503(10) 0.094(4) Uiso 0.50 d P . .
O(25B) O 0.8073(9) 0.2251(9) 0.6355(9) 0.079(4) Uiso 0.50 d P . .
O(26A) O 0.799(3) 0.228(3) 0.538(3) 0.31(1) Uiso 0.50 d P . .
O(26B) O 0.746(4) 0.188(3) 0.483(3) 0.39(2) Uiso 0.50 d P . .
C(1) C 0.3657(5) -0.3119(4) 0.1618(5) 0.036(2) Uani 1.00 d . . .
C(2) C 0.3761(5) -0.4123(5) 0.1684(5) 0.040(2) Uani 1.00 d . . .
C(3) C 0.4753(5) -0.4503(5) 0.1775(5) 0.052(2) Uani 1.00 d . . .
C(4) C 0.5262(5) -0.3744(6) 0.1756(5) 0.050(2) Uani 1.00 d . . .
C(5) C 0.4587(5) -0.2874(5) 0.1655(5) 0.043(2) Uani 1.00 d . . .
C(6) C 0.2767(4) -0.2392(4) 0.1463(4) 0.027(1) Uani 1.00 d . . .
C(7) C 0.4343(4) -0.2316(4) -0.0846(4) 0.030(1) Uani 1.00 d . . .
C(8) C 0.4538(5) -0.3355(4) -0.0727(5) 0.038(2) Uani 1.00 d . . .
C(9) C 0.5541(5) -0.3650(5) -0.0620(5) 0.045(2) Uani 1.00 d . . .
C(10) C 0.5959(5) -0.2811(5) -0.0665(5) 0.045(2) Uani 1.00 d . . .
C(11) C 0.5218(5) -0.1988(5) -0.0801(5) 0.040(2) Uani 1.00 d . . .
C(12) C 0.3399(4) -0.1703(4) -0.0963(4) 0.030(1) Uani 1.00 d . . .
C(13) C -0.1319(4) -0.3488(4) 0.4423(4) 0.033(2) Uani 1.00 d . . .
C(14) C -0.2103(5) -0.3275(5) 0.5134(5) 0.050(2) Uani 1.00 d . . .
C(15) C -0.2418(6) -0.4212(6) 0.5912(5) 0.064(2) Uani 1.00 d . . .
C(16) C -0.1823(6) -0.5017(6) 0.5707(5) 0.066(2) Uani 1.00 d . . .
C(17) C -0.1164(5) -0.4568(5) 0.4784(5) 0.048(2) Uani 1.00 d . . .
C(18) C -0.0794(4) -0.2724(4) 0.3474(4) 0.025(1) Uani 1.00 d . . .
C(19) C -0.3081(4) -0.3480(4) 0.3323(4) 0.031(1) Uani 1.00 d . . .
C(20) C -0.3818(5) -0.3364(5) 0.4101(5) 0.047(2) Uani 1.00 d . . .
C(21) C -0.4048(5) -0.4350(6) 0.4861(5) 0.056(2) Uani 1.00 d . . .
C(22) C -0.3458(6) -0.5073(5) 0.4568(5) 0.056(2) Uani 1.00 d . . .
C(23) C -0.2848(5) -0.4557(5) 0.3615(5) 0.047(2) Uani 1.00 d . . .
C(24) C -0.2587(4) -0.2659(4) 0.2404(4) 0.031(1) Uani 1.00 d . . .
C(25) C 0.1402(4) 0.0786(4) 0.3217(4) 0.029(1) Uani 1.00 d . . .
C(26) C 0.0779(5) 0.0890(4) 0.4085(4) 0.039(2) Uani 1.00 d . . .
C(27) C 0.1342(5) 0.1321(4) 0.4429(4) 0.039(2) Uani 1.00 d . . .
C(28) C 0.2291(5) 0.1502(5) 0.3783(5) 0.040(2) Uani 1.00 d . . .
C(29) C 0.2327(5) 0.1182(4) 0.3034(4) 0.036(2) Uani 1.00 d . . .
C(30) C 0.1096(4) 0.0368(4) 0.2636(4) 0.027(1) Uani 1.00 d . . .
C(31) C 0.0501(4) 0.3123(4) 0.1854(4) 0.027(1) Uani 1.00 d . . .
C(32) C -0.0098(5) 0.3151(5) 0.2748(4) 0.037(2) Uani 1.00 d . . .
C(33) C 0.0434(6) 0.3584(4) 0.3104(5) 0.047(2) Uani 1.00 d . . .
C(34) C 0.1379(5) 0.3819(4) 0.2440(5) 0.041(2) Uani 1.00 d . . .
C(35) C 0.1418(5) 0.3537(4) 0.1661(4) 0.037(2) Uani 1.00 d . . .
C(36) C 0.0259(4) 0.2672(4) 0.1254(4) 0.026(1) Uani 1.00 d . . .
C(37) C 0.0651(5) -0.3789(4) 0.0990(5) 0.040(2) Uani 1.00 d . . .
C(38) C -0.3243(5) -0.1062(5) 0.0096(5) 0.044(2) Uani 1.00 d . . .
C(39) C -0.2264(5) 0.0210(5) 0.3054(5) 0.047(2) Uani 1.00 d . . .
C(41) C 0.720(1) 0.3676(10) 0.2172(10) 0.134(5) Uani 1.00 d . . .
C(42) C 0.7583(7) 0.4520(7) 0.1232(7) 0.075(3) Uani 1.00 d . . .
C(43) C 0.8388(9) 0.4987(8) 0.1122(8) 0.106(4) Uani 1.00 d . . .
C(44) C 0.484(2) 0.250(2) 0.348(2) 0.33(1) Uiso 1.00 d . . .
H(1) H 0.3262 -0.4478 0.1671 0.0485 Uiso 1.00 calc . . .
H(2) H 0.5031 -0.5167 0.1839 0.0621 Uiso 1.00 calc . . .
H(3) H 0.5936 -0.3804 0.1803 0.0596 Uiso 1.00 calc . . .
H(4) H 0.4726 -0.2244 0.1618 0.0510 Uiso 1.00 calc . . .
H(5) H 0.4084 -0.3771 -0.0721 0.0456 Uiso 1.00 calc . . .
H(6) H 0.5875 -0.4301 -0.0533 0.0535 Uiso 1.00 calc . . .
H(7) H 0.6618 -0.2801 -0.0614 0.0542 Uiso 1.00 calc . . .
H(8) H 0.5294 -0.1331 -0.0853 0.0486 Uiso 1.00 calc . . .
H(9) H -0.2366 -0.2613 0.5088 0.0600 Uiso 1.00 calc . . .
H(10) H -0.2940 -0.4294 0.6478 0.0767 Uiso 1.00 calc . . .
H(11) H -0.1863 -0.5731 0.6121 0.0789 Uiso 1.00 calc . . .
H(12) H -0.0693 -0.4930 0.4457 0.0577 Uiso 1.00 calc . . .
H(13) H -0.4112 -0.2731 0.4112 0.0568 Uiso 1.00 calc . . .
H(14) H -0.4525 -0.4492 0.5468 0.0669 Uiso 1.00 calc . . .
H(15) H -0.3460 -0.5796 0.4944 0.0667 Uiso 1.00 calc . . .
H(16) H -0.2374 -0.4869 0.3241 0.0562 Uiso 1.00 calc . . .
H(17) H 0.0112 0.0702 0.4373 0.0470 Uiso 1.00 calc . . .
H(18) H 0.1120 0.1464 0.4998 0.0469 Uiso 1.00 calc . . .
H(19) H 0.2814 0.1790 0.3842 0.0485 Uiso 1.00 calc . . .
H(20) H 0.2877 0.1225 0.2499 0.0429 Uiso 1.00 calc . . .
H(21) H -0.0748 0.2916 0.3052 0.0440 Uiso 1.00 calc . . .
H(22) H 0.0205 0.3700 0.3687 0.0566 Uiso 1.00 calc . . .
H(23) H 0.1893 0.4113 0.2507 0.0495 Uiso 1.00 calc . . .
H(24) H 0.1958 0.3613 0.1112 0.0444 Uiso 1.00 calc . . .
H(25) H 0.0251 -0.4151 0.1629 0.0484 Uiso 1.00 calc . . .
H(26) H 0.0517 -0.3982 0.0525 0.0484 Uiso 1.00 calc . . .
H(27) H 0.1333 -0.3951 0.1019 0.0484 Uiso 1.00 calc . . .
H(28) H -0.3699 -0.0476 -0.0064 0.0527 Uiso 1.00 calc . . .
H(29) H -0.3139 -0.1327 -0.0386 0.0527 Uiso 1.00 calc . . .
H(30) H -0.3507 -0.1571 0.0734 0.0527 Uiso 1.00 calc . . .
H(31) H -0.1936 0.0502 0.3326 0.0570 Uiso 1.00 calc . . .
H(32) H -0.2862 0.0609 0.2908 0.0570 Uiso 1.00 calc . . .
H(33) H -0.2415 -0.0471 0.3521 0.0570 Uiso 1.00 calc . . .
H(38) H 0.6522 0.3832 0.2405 0.1609 Uiso 1.00 calc . . .
H(39) H 0.7271 0.3067 0.2078 0.1609 Uiso 1.00 calc . . .
H(40) H 0.7570 0.3580 0.2646 0.1609 Uiso 1.00 calc . . .
H(41) H 0.8595 0.4702 0.1735 0.1270 Uiso 1.00 calc . . .
H(42) H 0.8913 0.4887 0.0627 0.1270 Uiso 1.00 calc . . .
H(43) H 0.8220 0.5701 0.0926 0.1270 Uiso 1.00 calc . . .

loop_
_atom_site_aniso_label
_atom_site_aniso_U_11
_atom_site_aniso_U_22
_atom_site_aniso_U_33
_atom_site_aniso_U_12
_atom_site_aniso_U_13
_atom_site_aniso_U_23
Fe(1) 0.0266(5) 0.0331(4) 0.0428(5) 0.0037(4) -0.0089(4) -0.0162(4)
Fe(2) 0.0407(5) 0.0375(4) 0.0284(4) -0.0194(4) -0.0057(4) -0.0085(3)
Fe(3) 0.0394(5) 0.0266(4) 0.0280(4) -0.0062(3) -0.0095(3) -0.0146(3)
Mn(1) 0.0222(4) 0.0212(4) 0.0238(4) -0.0031(3) -0.0071(3) -0.0108(3)
Mn(2) 0.0215(4) 0.0197(3) 0.0248(4) -0.0010(3) -0.0072(3) -0.0107(3)
Mn(3) 0.0226(4) 0.0232(4) 0.0285(4) -0.0024(3) -0.0045(3) -0.0126(3)
Mn(4) 0.0226(4) 0.0221(4) 0.0298(4) -0.0022(3) -0.0054(3) -0.0123(3)
Mn(5) 0.0248(4) 0.0204(4) 0.0238(4) -0.0026(3) -0.0065(3) -0.0101(3)
Mn(6) 0.0245(4) 0.0226(4) 0.0272(4) -0.0020(3) -0.0071(3) -0.0137(3)
Mn(7) 0.0209(6) 0.0177(5) 0.0204(5) -0.0025(4) -0.0072(4) -0.0079(4)
O(1) 0.022(2) 0.020(2) 0.024(2) -0.003(1) -0.007(1) -0.009(1)
O(2) 0.024(2) 0.029(2) 0.026(2) 0.002(2) -0.008(2) -0.014(1)
O(3) 0.027(2) 0.015(2) 0.030(2) 0.001(1) -0.010(2) -0.009(1)
O(4) 0.025(2) 0.021(2) 0.023(2) -0.006(1) -0.009(1) -0.004(1)
O(5) 0.033(2) 0.024(2) 0.026(2) -0.003(2) -0.010(2) -0.013(1)
O(6) 0.023(2) 0.026(2) 0.027(2) -0.009(1) -0.007(1) -0.011(1)
O(7) 0.027(2) 0.027(2) 0.022(2) -0.001(2) -0.001(2) -0.014(1)
O(8) 0.024(2) 0.029(2) 0.038(2) 0.002(2) -0.010(2) -0.017(2)
O(9) 0.024(2) 0.025(2) 0.033(2) -0.001(1) -0.012(2) -0.011(1)
O(10) 0.026(2) 0.034(2) 0.045(2) 0.005(2) -0.010(2) -0.019(2)
O(11) 0.025(2) 0.035(2) 0.037(2) 0.005(2) -0.010(2) -0.014(2)
O(12) 0.029(2) 0.025(2) 0.029(2) -0.007(2) -0.002(2) -0.010(1)
O(13) 0.030(2) 0.026(2) 0.028(2) -0.005(2) -0.004(2) -0.012(1)
O(14) 0.033(2) 0.032(2) 0.032(2) -0.007(2) -0.006(2) -0.016(2)
O(15) 0.034(2) 0.032(2) 0.032(2) -0.006(2) -0.003(2) -0.013(2)
O(16) 0.034(2) 0.029(2) 0.026(2) -0.007(2) -0.009(2) -0.016(1)
O(17) 0.029(2) 0.034(2) 0.029(2) -0.011(2) -0.004(2) -0.017(1)
O(18) 0.039(2) 0.031(2) 0.030(2) -0.003(2) -0.009(2) -0.018(1)
O(19) 0.032(2) 0.031(2) 0.038(2) -0.004(2) -0.010(2) -0.019(2)
O(21) 0.126(6) 0.157(7) 0.120(6) -0.049(5) -0.048(5) -0.023(5)
C(1) 0.034(3) 0.033(3) 0.041(3) 0.003(3) -0.012(3) -0.014(3)
C(2) 0.038(4) 0.031(3) 0.040(4) 0.000(3) -0.006(3) -0.006(3)
C(3) 0.048(4) 0.050(4) 0.047(4) 0.019(3) -0.014(3) -0.018(3)
C(4) 0.034(4) 0.063(4) 0.051(4) 0.015(3) -0.021(3) -0.024(3)
C(5) 0.036(4) 0.050(4) 0.046(4) 0.007(3) -0.014(3) -0.025(3)
C(6) 0.028(3) 0.031(3) 0.022(3) -0.001(2) -0.006(2) -0.011(2)
C(7) 0.022(3) 0.030(3) 0.037(3) 0.002(2) 0.000(2) -0.017(2)
C(8) 0.037(4) 0.031(3) 0.046(4) 0.003(3) -0.007(3) -0.020(3)
C(9) 0.042(4) 0.041(3) 0.046(4) 0.012(3) -0.007(3) -0.021(3)
C(10) 0.023(3) 0.052(4) 0.055(4) -0.002(3) -0.003(3) -0.021(3)
C(11) 0.031(3) 0.039(3) 0.046(4) -0.003(3) -0.006(3) -0.014(3)
C(12) 0.024(3) 0.033(3) 0.035(3) 0.003(2) -0.008(2) -0.016(2)
C(13) 0.037(3) 0.038(3) 0.024(3) -0.019(2) -0.006(2) -0.007(2)
C(14) 0.052(4) 0.071(4) 0.041(3) -0.033(3) 0.001(3) -0.031(3)
C(15) 0.079(5) 0.087(5) 0.027(3) -0.053(4) -0.009(3) -0.009(3)
C(16) 0.070(5) 0.065(5) 0.042(4) -0.041(4) -0.028(4) 0.016(4)
C(17) 0.045(4) 0.037(3) 0.054(4) -0.011(3) -0.019(3) -0.005(3)
C(18) 0.023(3) 0.029(3) 0.022(3) -0.012(2) -0.004(2) -0.006(2)
C(19) 0.036(3) 0.034(3) 0.025(3) -0.016(2) -0.004(2) -0.011(2)
C(20) 0.030(4) 0.061(4) 0.047(4) -0.011(3) -0.004(3) -0.018(3)
C(21) 0.039(4) 0.076(5) 0.041(4) -0.036(3) 0.000(3) -0.007(4)
C(22) 0.078(5) 0.045(3) 0.044(4) -0.042(3) -0.015(3) -0.004(3)
C(23) 0.061(4) 0.043(3) 0.047(4) -0.019(3) -0.018(3) -0.019(3)
C(24) 0.035(3) 0.027(3) 0.035(3) -0.004(2) -0.021(2) -0.009(2)
C(25) 0.041(3) 0.025(3) 0.027(3) -0.005(2) -0.012(2) -0.012(2)
C(26) 0.060(4) 0.031(3) 0.030(3) -0.017(3) -0.013(3) -0.009(2)
C(27) 0.063(4) 0.033(3) 0.025(3) -0.003(3) -0.016(3) -0.012(2)
C(28) 0.052(4) 0.041(3) 0.044(3) 0.000(3) -0.025(3) -0.025(2)
C(29) 0.038(4) 0.039(3) 0.038(3) -0.007(3) -0.007(3) -0.022(2)
C(30) 0.042(3) 0.015(2) 0.029(3) -0.004(2) -0.015(2) -0.009(2)
C(31) 0.033(3) 0.028(3) 0.025(3) -0.004(2) -0.009(2) -0.014(2)
C(32) 0.033(3) 0.045(3) 0.036(3) 0.006(3) -0.002(3) -0.027(2)
C(33) 0.081(5) 0.030(3) 0.047(3) 0.015(3) -0.034(3) -0.026(2)
C(34) 0.067(4) 0.028(3) 0.037(3) -0.009(3) -0.025(3) -0.011(2)
C(35) 0.051(4) 0.032(3) 0.031(3) -0.009(3) -0.011(3) -0.012(2)
C(36) 0.042(3) 0.016(2) 0.021(3) -0.002(2) -0.012(2) -0.005(2)
C(37) 0.054(4) 0.021(3) 0.048(4) -0.002(3) -0.016(3) -0.014(2)
C(38) 0.035(3) 0.057(4) 0.042(4) -0.022(3) -0.008(3) -0.016(3)
C(39) 0.043(4) 0.066(4) 0.036(3) 0.012(3) -0.009(3) -0.030(3)
C(41) 0.15(1) 0.131(10) 0.124(10) -0.028(9) -0.040(8) -0.040(8)
C(42) 0.063(6) 0.090(6) 0.070(6) 0.011(5) -0.027(5) -0.031(5)
C(43) 0.117(9) 0.083(7) 0.103(8) 0.002(7) -0.037(7) -0.022(6)

loop_
_atom_type_symbol
_atom_type_description
_atom_type_scat_dispersion_real
_atom_type_scat_dispersion_imag
_atom_type_scat_source
Fe Fe 0.346 0.844
;International Tables for Crystallography
(1992, Vol. C, Tables 4.2.6.8 and 6.1.1.1)
;
Mn Mn 0.337 0.728
;International Tables for Crystallography
(1992, Vol. C, Tables 4.2.6.8 and 6.1.1.1)
;
O O 0.011 0.006
;International Tables for Crystallography
(1992, Vol. C, Tables 4.2.6.8 and 6.1.1.1)
;
C C 0.003 0.002
;International Tables for Crystallography
(1992, Vol. C, Tables 4.2.6.8 and 6.1.1.1)
;
H H 0.000 0.000
;International Tables for Crystallography
(1992, Vol. C, Table 6.1.1.2)
;

loop_
_geom_angle_atom_site_label_1
_geom_angle_atom_site_label_2
_geom_angle_atom_site_label_3
_geom_angle
_geom_angle_site_symmetry_1
_geom_angle_site_symmetry_2
_geom_angle_site_symmetry_3
_geom_angle_publ_flag
C(1) Fe(1) C(2) 40.6(2) . . . yes
C(1) Fe(1) C(3) 68.0(3) . . . yes
C(1) Fe(1) C(4) 68.5(3) . . . yes
C(1) Fe(1) C(5) 41.1(2) . . . yes
C(1) Fe(1) C(7) 110.0(2) . . . yes
C(1) Fe(1) C(8) 126.3(3) . . . yes
C(1) Fe(1) C(9) 162.1(3) . . . yes
C(1) Fe(1) C(10) 156.9(3) . . . yes
C(1) Fe(1) C(11) 122.9(3) . . . yes
C(2) Fe(1) C(3) 41.0(3) . . . yes
C(2) Fe(1) C(4) 68.9(3) . . . yes
C(2) Fe(1) C(5) 69.0(3) . . . yes
C(2) Fe(1) C(7) 121.6(2) . . . yes
C(2) Fe(1) C(8) 107.0(3) . . . yes
C(2) Fe(1) C(9) 123.9(3) . . . yes
C(2) Fe(1) C(10) 160.4(3) . . . yes
C(2) Fe(1) C(11) 157.4(3) . . . yes
C(3) Fe(1) C(4) 40.3(3) . . . yes
C(3) Fe(1) C(5) 68.0(3) . . . yes
C(3) Fe(1) C(7) 155.9(3) . . . yes
C(3) Fe(1) C(8) 119.5(3) . . . yes
C(3) Fe(1) C(9) 105.8(3) . . . yes
C(3) Fe(1) C(10) 123.1(3) . . . yes
C(3) Fe(1) C(11) 160.8(3) . . . yes
C(4) Fe(1) C(5) 40.5(3) . . . yes
C(4) Fe(1) C(7) 163.3(3) . . . yes
C(4) Fe(1) C(8) 153.6(3) . . . yes
C(4) Fe(1) C(9) 118.4(3) . . . yes
C(4) Fe(1) C(10) 105.9(3) . . . yes
C(4) Fe(1) C(11) 124.9(3) . . . yes
C(5) Fe(1) C(7) 127.5(2) . . . yes
C(5) Fe(1) C(8) 164.5(3) . . . yes
C(5) Fe(1) C(9) 154.0(3) . . . yes
C(5) Fe(1) C(10) 120.2(3) . . . yes
C(5) Fe(1) C(11) 108.8(3) . . . yes
C(7) Fe(1) C(8) 40.9(2) . . . yes
C(7) Fe(1) C(9) 68.3(2) . . . yes
C(7) Fe(1) C(10) 68.5(2) . . . yes
C(7) Fe(1) C(11) 40.8(2) . . . yes
C(8) Fe(1) C(9) 40.7(3) . . . yes
C(8) Fe(1) C(10) 68.7(3) . . . yes
C(8) Fe(1) C(11) 68.8(3) . . . yes
C(9) Fe(1) C(10) 40.6(3) . . . yes
C(9) Fe(1) C(11) 68.3(3) . . . yes
C(10) Fe(1) C(11) 40.7(2) . . . yes
C(13) Fe(2) C(14) 41.0(3) . . . yes
C(13) Fe(2) C(15) 68.6(3) . . . yes
C(13) Fe(2) C(16) 68.3(2) . . . yes
C(13) Fe(2) C(17) 40.8(2) . . . yes
C(13) Fe(2) C(19) 110.2(2) . . . yes
C(13) Fe(2) C(20) 126.0(3) . . . yes
C(13) Fe(2) C(21) 161.1(3) . . . yes
C(13) Fe(2) C(22) 158.8(3) . . . yes
C(13) Fe(2) C(23) 124.1(3) . . . yes
C(14) Fe(2) C(15) 40.3(3) . . . yes
C(14) Fe(2) C(16) 68.1(3) . . . yes
C(14) Fe(2) C(17) 68.6(3) . . . yes
C(14) Fe(2) C(19) 122.0(3) . . . yes
C(14) Fe(2) C(20) 106.9(3) . . . yes
C(14) Fe(2) C(21) 122.6(3) . . . yes
C(14) Fe(2) C(22) 158.2(3) . . . yes
C(14) Fe(2) C(23) 159.0(3) . . . yes
C(15) Fe(2) C(16) 40.9(3) . . . yes
C(15) Fe(2) C(17) 68.7(3) . . . yes
C(15) Fe(2) C(19) 154.8(3) . . . yes
C(15) Fe(2) C(20) 118.4(3) . . . yes
C(15) Fe(2) C(21) 104.4(3) . . . yes
C(15) Fe(2) C(22) 122.0(3) . . . yes
C(15) Fe(2) C(23) 160.4(3) . . . yes
C(16) Fe(2) C(17) 40.5(3) . . . yes
C(16) Fe(2) C(19) 163.9(3) . . . yes
C(16) Fe(2) C(20) 153.6(3) . . . yes
C(16) Fe(2) C(21) 118.6(3) . . . yes
C(16) Fe(2) C(22) 106.7(3) . . . yes
C(16) Fe(2) C(23) 125.4(3) . . . yes
C(17) Fe(2) C(19) 128.0(3) . . . yes
C(17) Fe(2) C(20) 164.1(3) . . . yes
C(17) Fe(2) C(21) 154.8(3) . . . yes
C(17) Fe(2) C(22) 122.1(3) . . . yes
C(17) Fe(2) C(23) 110.1(3) . . . yes
C(19) Fe(2) C(20) 40.5(2) . . . yes
C(19) Fe(2) C(21) 68.3(2) . . . yes
C(19) Fe(2) C(22) 68.6(2) . . . yes
C(19) Fe(2) C(23) 41.1(2) . . . yes
C(20) Fe(2) C(21) 40.6(3) . . . yes
C(20) Fe(2) C(22) 67.8(3) . . . yes
C(20) Fe(2) C(23) 68.4(3) . . . yes
C(21) Fe(2) C(22) 39.7(3) . . . yes
C(21) Fe(2) C(23) 68.0(3) . . . yes
C(22) Fe(2) C(23) 40.8(3) . . . yes
C(25) Fe(3) C(26) 41.4(2) . . . yes
C(25) Fe(3) C(27) 68.5(2) . . . yes
C(25) Fe(3) C(28) 68.1(2) . . . yes
C(25) Fe(3) C(29) 40.6(2) . . . yes
C(25) Fe(3) C(31) 109.3(2) . . . yes
C(25) Fe(3) C(32) 122.8(2) . . . yes
C(25) Fe(3) C(33) 157.0(3) . . . yes
C(25) Fe(3) C(34) 161.4(3) . . . yes
C(25) Fe(3) C(35) 125.5(2) . . . yes
C(26) Fe(3) C(27) 40.6(2) . . . yes
C(26) Fe(3) C(28) 68.4(3) . . . yes
C(26) Fe(3) C(29) 68.9(3) . . . yes
C(26) Fe(3) C(31) 123.2(2) . . . yes
C(26) Fe(3) C(32) 105.5(3) . . . yes
C(26) Fe(3) C(33) 119.4(3) . . . yes
C(26) Fe(3) C(34) 155.8(3) . . . yes
C(26) Fe(3) C(35) 160.9(3) . . . yes
C(27) Fe(3) C(28) 40.4(3) . . . yes
C(27) Fe(3) C(29) 68.2(3) . . . yes
C(27) Fe(3) C(31) 158.1(3) . . . yes
C(27) Fe(3) C(32) 120.7(3) . . . yes
C(27) Fe(3) C(33) 105.1(3) . . . yes
C(27) Fe(3) C(34) 121.0(2) . . . yes
C(27) Fe(3) C(35) 158.2(3) . . . yes
C(28) Fe(3) C(29) 40.4(2) . . . yes
C(28) Fe(3) C(31) 160.8(2) . . . yes
C(28) Fe(3) C(32) 157.0(3) . . . yes
C(28) Fe(3) C(33) 122.2(3) . . . yes
C(28) Fe(3) C(34) 107.9(3) . . . yes
C(28) Fe(3) C(35) 124.3(3) . . . yes
C(29) Fe(3) C(31) 125.3(2) . . . yes
C(29) Fe(3) C(32) 160.1(3) . . . yes
C(29) Fe(3) C(33) 159.5(3) . . . yes
C(29) Fe(3) C(34) 124.7(3) . . . yes
C(29) Fe(3) C(35) 110.3(2) . . . yes
C(31) Fe(3) C(32) 40.7(2) . . . yes
C(31) Fe(3) C(33) 67.9(2) . . . yes
C(31) Fe(3) C(34) 68.1(2) . . . yes
C(31) Fe(3) C(35) 40.5(2) . . . yes
C(32) Fe(3) C(33) 40.0(3) . . . yes
C(32) Fe(3) C(34) 68.1(3) . . . yes
C(32) Fe(3) C(35) 68.4(2) . . . yes
C(33) Fe(3) C(34) 40.8(3) . . . yes
C(33) Fe(3) C(35) 68.3(3) . . . yes
C(34) Fe(3) C(35) 40.6(2) . . . yes
O(1) Mn(1) O(2) 88.4(1) . . . yes
O(1) Mn(1) O(5) 80.5(1) . . 2_555 yes
O(1) Mn(1) O(6) 170.8(2) . . 2_555 yes
O(1) Mn(1) O(8) 87.6(1) . . . yes
O(1) Mn(1) O(16) 90.6(2) . . . yes
O(2) Mn(1) O(5) 76.1(1) . . 2_555 yes
O(2) Mn(1) O(6) 86.7(1) . . 2_555 yes
O(2) Mn(1) O(8) 91.6(1) . . . yes
O(2) Mn(1) O(16) 166.7(2) . . . yes
O(5) Mn(1) O(6) 90.8(1) 2_555 . 2_555 yes
O(5) Mn(1) O(8) 163.0(1) 2_555 . . yes
O(5) Mn(1) O(16) 90.7(1) 2_555 . . yes
O(6) Mn(1) O(8) 100.4(1) 2_555 . . yes
O(6) Mn(1) O(16) 92.4(1) 2_555 . . yes
O(8) Mn(1) O(16) 101.5(2) . . . yes
O(1) Mn(2) O(2) 80.2(1) . . . yes
O(1) Mn(2) O(3) 170.4(1) . . . yes
O(1) Mn(2) O(4) 88.0(1) . . . yes
O(1) Mn(2) O(9) 90.6(2) . . . yes
O(1) Mn(2) O(12) 88.4(1) . . . yes
O(2) Mn(2) O(3) 90.7(1) . . . yes
O(2) Mn(2) O(4) 75.9(1) . . . yes
O(2) Mn(2) O(9) 91.2(1) . . . yes
O(2) Mn(2) O(12) 162.4(1) . . . yes
O(3) Mn(2) O(4) 86.7(1) . . . yes
O(3) Mn(2) O(9) 92.9(2) . . . yes
O(3) Mn(2) O(12) 99.6(1) . . . yes
O(4) Mn(2) O(9) 167.1(1) . . . yes
O(4) Mn(2) O(12) 90.4(1) . . . yes
O(9) Mn(2) O(12) 102.4(1) . . . yes
O(2) Mn(3) O(6) 73.7(1) . . 2_555 yes
O(2) Mn(3) O(7) 89.0(1) . . 2_555 yes
O(2) Mn(3) O(10) 91.9(1) . . . yes
O(2) Mn(3) O(15) 156.1(2) . . 2_555 yes
O(6) Mn(3) O(7) 160.1(1) 2_555 . 2_555 yes
O(6) Mn(3) O(10) 100.1(2) 2_555 . . yes
O(6) Mn(3) O(15) 89.1(1) 2_555 . 2_555 yes
O(7) Mn(3) O(10) 90.1(2) 2_555 . . yes
O(7) Mn(3) O(15) 104.1(1) 2_555 . 2_555 yes
O(10) Mn(3) O(15) 107.6(2) . . 2_555 yes
O(3) Mn(4) O(5) 88.0(1) . . . yes
O(3) Mn(4) O(7) 158.8(1) . . 2_555 yes
O(3) Mn(4) O(11) 102.2(1) . . . yes
O(3) Mn(4) O(19) 90.6(1) . . 2_555 yes
O(5) Mn(4) O(7) 74.7(1) . . 2_555 yes
O(5) Mn(4) O(11) 155.4(2) . . . yes
O(5) Mn(4) O(19) 94.7(1) . . 2_555 yes
O(7) Mn(4) O(11) 89.6(1) 2_555 . . yes
O(7) Mn(4) O(19) 102.7(1) 2_555 . 2_555 yes
O(11) Mn(4) O(19) 107.4(2) . . 2_555 yes
O(1) Mn(5) O(4) 80.5(1) . . . yes
O(1) Mn(5) O(5) 88.6(1) . . 2_555 yes
O(1) Mn(5) O(7) 170.9(2) . . . yes
O(1) Mn(5) O(13) 90.4(1) . . . yes
O(1) Mn(5) O(17) 88.4(2) . . . yes
O(4) Mn(5) O(5) 75.9(1) . . 2_555 yes
O(4) Mn(5) O(7) 90.8(1) . . . yes
O(4) Mn(5) O(13) 90.9(1) . . . yes
O(4) Mn(5) O(17) 162.1(1) . . . yes
O(5) Mn(5) O(7) 86.6(1) 2_555 . . yes
O(5) Mn(5) O(13) 166.7(2) 2_555 . . yes
O(5) Mn(5) O(17) 89.9(1) 2_555 . . yes
O(7) Mn(5) O(13) 92.6(2) . . . yes
O(7) Mn(5) O(17) 99.2(2) . . . yes
O(13) Mn(5) O(17) 103.3(1) . . . yes
O(3) Mn(6) O(4) 74.5(1) . . . yes
O(3) Mn(6) O(6) 158.8(1) . . . yes
O(3) Mn(6) O(14) 102.5(1) . . . yes
O(3) Mn(6) O(18) 90.3(1) . . 2_555 yes
O(4) Mn(6) O(6) 87.8(1) . . . yes
O(4) Mn(6) O(14) 94.6(1) . . . yes
O(4) Mn(6) O(18) 156.4(1) . . 2_555 yes
O(6) Mn(6) O(14) 90.2(1) . . . yes
O(6) Mn(6) O(18) 102.4(1) . . 2_555 yes
O(14) Mn(6) O(18) 106.4(2) . . 2_555 yes
O(2) Mn(7) O(2) 180.0 . . 2_555 yes
O(2) Mn(7) O(4) 89.1(1) . . . yes
O(2) Mn(7) O(4) 90.9(1) . . 2_555 yes
O(2) Mn(7) O(5) 91.0(2) . . . yes
O(2) Mn(7) O(5) 89.0(2) . . 2_555 yes
O(2) Mn(7) O(4) 90.9(1) 2_555 . . yes
O(2) Mn(7) O(4) 89.1(1) 2_555 . 2_555 yes
O(2) Mn(7) O(5) 89.0(2) 2_555 . . yes
O(2) Mn(7) O(5) 91.0(2) 2_555 . 2_555 yes
O(4) Mn(7) O(4) 180.0 . . 2_555 yes
O(4) Mn(7) O(5) 90.9(1) . . . yes
O(4) Mn(7) O(5) 89.1(1) . . 2_555 yes
O(4) Mn(7) O(5) 89.1(1) 2_555 . . yes
O(4) Mn(7) O(5) 90.9(1) 2_555 . 2_555 yes
O(5) Mn(7) O(5) 180.0 . . 2_555 yes
Mn(1) O(1) Mn(2) 102.2(2) . . . yes
Mn(1) O(1) Mn(5) 102.7(2) . . . yes
Mn(2) O(1) Mn(5) 102.9(2) . . . yes
Mn(1) O(2) Mn(2) 85.7(1) . . . yes
Mn(1) O(2) Mn(3) 97.1(1) . . . yes
Mn(1) O(2) Mn(7) 102.6(2) . . . yes
Mn(2) O(2) Mn(3) 164.4(2) . . . yes
Mn(2) O(2) Mn(7) 92.9(1) . . . yes
Mn(3) O(2) Mn(7) 101.4(1) . . . yes
Mn(2) O(3) Mn(4) 103.3(1) . . . yes
Mn(2) O(3) Mn(6) 100.4(2) . . . yes
Mn(2) O(3) C(37) 118.0(3) . . . yes
Mn(4) O(3) Mn(6) 92.8(1) . . . yes
Mn(4) O(3) C(37) 117.3(3) . . . yes
Mn(6) O(3) C(37) 120.7(3) . . . yes
Mn(2) O(4) Mn(5) 85.2(1) . . . yes
Mn(2) O(4) Mn(6) 96.3(1) . . . yes
Mn(2) O(4) Mn(7) 102.1(2) . . . yes
Mn(5) O(4) Mn(6) 164.2(2) . . . yes
Mn(5) O(4) Mn(7) 92.9(1) . . . yes
Mn(6) O(4) Mn(7) 102.2(2) . . . yes
Mn(1) O(5) Mn(4) 163.6(2) 2_555 . . yes
Mn(1) O(5) Mn(5) 85.0(1) 2_555 . 2_555 yes
Mn(1) O(5) Mn(7) 92.3(1) 2_555 . . yes
Mn(4) O(5) Mn(5) 96.7(2) . . 2_555 yes
Mn(4) O(5) Mn(7) 103.3(2) . . . yes
Mn(5) O(5) Mn(7) 102.1(2) 2_555 . . yes
Mn(1) O(6) Mn(3) 100.8(1) 2_555 . 2_555 yes
Mn(1) O(6) Mn(6) 102.4(2) 2_555 . . yes
Mn(1) O(6) C(38) 119.0(3) 2_555 . . yes
Mn(3) O(6) Mn(6) 92.3(1) 2_555 . . yes
Mn(3) O(6) C(38) 119.3(3) 2_555 . . yes
Mn(6) O(6) C(38) 118.4(3) . . . yes
Mn(3) O(7) Mn(4) 93.4(1) 2_555 . 2_555 yes
Mn(3) O(7) Mn(5) 101.3(2) 2_555 . . yes
Mn(3) O(7) C(39) 117.8(4) 2_555 . . yes
Mn(4) O(7) Mn(5) 99.9(2) 2_555 . . yes
Mn(4) O(7) C(39) 120.5(3) 2_555 . . yes
Mn(5) O(7) C(39) 119.1(3) . . . yes
Mn(1) O(8) C(6) 125.7(4) . . . yes
Mn(2) O(9) C(6) 127.7(3) . . . yes
Mn(3) O(10) C(12) 130.6(4) . . . yes
Mn(4) O(11) C(12) 131.6(4) . . . yes
Mn(2) O(12) C(18) 125.9(3) . . . yes
Mn(5) O(13) C(18) 127.8(3) . . . yes
Mn(6) O(14) C(24) 129.0(3) . . . yes
Mn(3) O(15) C(24) 132.4(4) 2_555 . . yes
Mn(1) O(16) C(30) 126.9(3) . . . yes
Mn(5) O(17) C(30) 125.7(4) . . . yes
Mn(6) O(18) C(36) 132.8(4) 2_555 . . yes
Mn(4) O(19) C(36) 128.7(4) 2_555 . . yes
Fe(1) C(1) C(2) 69.7(4) . . . yes
Fe(1) C(1) C(5) 69.8(4) . . . yes
Fe(1) C(1) C(6) 123.2(4) . . . yes
C(2) C(1) C(5) 108.6(5) . . . yes
C(2) C(1) C(6) 126.7(6) . . . yes
C(5) C(1) C(6) 124.5(5) . . . yes
Fe(1) C(2) C(1) 69.8(3) . . . yes
Fe(1) C(2) C(3) 69.5(4) . . . yes
C(1) C(2) C(3) 106.9(6) . . . yes
C(1) C(2) H(1) 126.5 . . . no
C(3) C(2) H(1) 126.6 . . . no
Fe(1) C(3) C(2) 69.5(3) . . . yes
Fe(1) C(3) C(4) 70.6(4) . . . yes
C(2) C(3) C(4) 109.5(6) . . . yes
C(2) C(3) H(2) 125.3 . . . no
C(4) C(3) H(2) 125.3 . . . no
Fe(1) C(4) C(3) 69.0(4) . . . yes
Fe(1) C(4) C(5) 69.4(4) . . . yes
C(3) C(4) C(5) 107.5(6) . . . yes
C(3) C(4) H(3) 126.3 . . . no
C(5) C(4) H(3) 126.3 . . . no
Fe(1) C(5) C(1) 69.0(4) . . . yes
Fe(1) C(5) C(4) 70.1(4) . . . yes
C(1) C(5) C(4) 107.6(6) . . . yes
C(1) C(5) H(4) 126.2 . . . no
C(4) C(5) H(4) 126.2 . . . no
O(8) C(6) O(9) 125.3(5) . . . yes
O(8) C(6) C(1) 119.3(5) . . . yes
O(9) C(6) C(1) 115.4(5) . . . yes
Fe(1) C(7) C(8) 69.8(3) . . . yes
Fe(1) C(7) C(11) 69.2(3) . . . yes
Fe(1) C(7) C(12) 125.2(4) . . . yes
C(8) C(7) C(11) 108.1(5) . . . yes
C(8) C(7) C(12) 126.2(6) . . . yes
C(11) C(7) C(12) 125.6(5) . . . yes
Fe(1) C(8) C(7) 69.3(4) . . . yes
Fe(1) C(8) C(9) 69.4(4) . . . yes
C(7) C(8) C(9) 107.1(6) . . . yes
C(7) C(8) H(5) 126.4 . . . no
C(9) C(8) H(5) 126.4 . . . no
Fe(1) C(9) C(8) 69.9(4) . . . yes
Fe(1) C(9) C(10) 69.7(4) . . . yes
C(8) C(9) C(10) 108.8(5) . . . yes
C(8) C(9) H(6) 125.7 . . . no
C(10) C(9) H(6) 125.7 . . . no
Fe(1) C(10) C(9) 69.8(4) . . . yes
Fe(1) C(10) C(11) 69.3(4) . . . yes
C(9) C(10) C(11) 107.8(6) . . . yes
C(9) C(10) H(7) 126.1 . . . no
C(11) C(10) H(7) 126.1 . . . no
Fe(1) C(11) C(7) 70.0(3) . . . yes
Fe(1) C(11) C(10) 70.0(3) . . . yes
C(7) C(11) C(10) 108.2(6) . . . yes
C(7) C(11) H(8) 125.8 . . . no
C(10) C(11) H(8) 125.8 . . . no
O(10) C(12) O(11) 125.0(5) . . . yes
O(10) C(12) C(7) 117.4(5) . . . yes
O(11) C(12) C(7) 117.6(5) . . . yes
Fe(2) C(13) C(14) 69.5(4) . . . yes
Fe(2) C(13) C(17) 69.0(4) . . . yes
Fe(2) C(13) C(18) 125.2(4) . . . yes
C(14) C(13) C(17) 107.2(5) . . . yes
C(14) C(13) C(18) 126.3(6) . . . yes
C(17) C(13) C(18) 126.5(6) . . . yes
Fe(2) C(14) C(13) 69.5(4) . . . yes
Fe(2) C(14) C(15) 69.4(4) . . . yes
C(13) C(14) C(15) 108.2(7) . . . yes
C(13) C(14) H(9) 125.9 . . . no
C(15) C(14) H(9) 125.9 . . . no
Fe(2) C(15) C(14) 70.3(4) . . . yes
Fe(2) C(15) C(16) 70.1(4) . . . yes
C(14) C(15) C(16) 108.2(7) . . . yes
C(14) C(15) H(10) 125.8 . . . no
C(16) C(15) H(10) 125.9 . . . no
Fe(2) C(16) C(15) 69.0(4) . . . yes
Fe(2) C(16) C(17) 69.1(4) . . . yes
C(15) C(16) C(17) 107.8(6) . . . yes
C(15) C(16) H(11) 126.0 . . . no
C(17) C(16) H(11) 126.1 . . . no
Fe(2) C(17) C(13) 70.2(4) . . . yes
Fe(2) C(17) C(16) 70.5(4) . . . yes
C(13) C(17) C(16) 108.5(7) . . . yes
C(13) C(17) H(12) 125.8 . . . no
C(16) C(17) H(12) 125.8 . . . no
O(12) C(18) O(13) 125.1(4) . . . yes
O(12) C(18) C(13) 119.0(5) . . . yes
O(13) C(18) C(13) 115.9(5) . . . yes
Fe(2) C(19) C(20) 69.5(4) . . . yes
Fe(2) C(19) C(23) 69.3(4) . . . yes
Fe(2) C(19) C(24) 123.6(4) . . . yes
C(20) C(19) C(23) 107.2(5) . . . yes
C(20) C(19) C(24) 127.2(6) . . . yes
C(23) C(19) C(24) 125.5(6) . . . yes
Fe(2) C(20) C(19) 70.0(4) . . . yes
Fe(2) C(20) C(21) 70.0(4) . . . yes
C(19) C(20) C(21) 108.5(6) . . . yes
C(19) C(20) H(13) 125.8 . . . no
C(21) C(20) H(13) 125.8 . . . no
Fe(2) C(21) C(20) 69.4(4) . . . yes
Fe(2) C(21) C(22) 69.9(4) . . . yes
C(20) C(21) C(22) 108.3(6) . . . yes
C(20) C(21) H(14) 125.8 . . . no
C(22) C(21) H(14) 125.9 . . . no
Fe(2) C(22) C(21) 70.4(4) . . . yes
Fe(2) C(22) C(23) 69.6(4) . . . yes
C(21) C(22) C(23) 108.8(6) . . . yes
C(21) C(22) H(15) 125.6 . . . no
C(23) C(22) H(15) 125.6 . . . no
Fe(2) C(23) C(19) 69.6(4) . . . yes
Fe(2) C(23) C(22) 69.6(4) . . . yes
C(19) C(23) C(22) 107.2(6) . . . yes
C(19) C(23) H(16) 126.5 . . . no
C(22) C(23) H(16) 126.4 . . . no
O(14) C(24) O(15) 125.3(5) . . . yes
O(14) C(24) C(19) 118.3(5) . . . yes
O(15) C(24) C(19) 116.4(5) . . . yes
Fe(3) C(25) C(26) 68.6(3) . . . yes
Fe(3) C(25) C(29) 69.6(3) . . . yes
Fe(3) C(25) C(30) 125.7(4) . . . yes
C(26) C(25) C(29) 107.4(5) . . . yes
C(26) C(25) C(30) 124.8(5) . . . yes
C(29) C(25) C(30) 127.8(5) . . . yes
Fe(3) C(26) C(25) 70.0(3) . . . yes
Fe(3) C(26) C(27) 70.3(3) . . . yes
C(25) C(26) C(27) 107.6(6) . . . yes
C(25) C(26) H(17) 126.2 . . . no
C(27) C(26) H(17) 126.2 . . . no
Fe(3) C(27) C(26) 69.0(3) . . . yes
Fe(3) C(27) C(28) 70.1(3) . . . yes
C(26) C(27) C(28) 108.4(6) . . . yes
C(26) C(27) H(18) 125.8 . . . no
C(28) C(27) H(18) 125.9 . . . no
Fe(3) C(28) C(27) 69.5(4) . . . yes
Fe(3) C(28) C(29) 69.5(4) . . . yes
C(27) C(28) C(29) 108.3(6) . . . yes
C(27) C(28) H(19) 125.8 . . . no
C(29) C(28) H(19) 125.7 . . . no
Fe(3) C(29) C(25) 69.8(3) . . . yes
Fe(3) C(29) C(28) 70.1(4) . . . yes
C(25) C(29) C(28) 108.3(5) . . . yes
C(25) C(29) H(20) 125.9 . . . no
C(28) C(29) H(20) 125.9 . . . no
O(16) C(30) O(17) 126.3(5) . . . yes
O(16) C(30) C(25) 115.2(5) . . . yes
O(17) C(30) C(25) 118.4(5) . . . yes
Fe(3) C(31) C(32) 69.5(3) . . . yes
Fe(3) C(31) C(35) 70.0(3) . . . yes
Fe(3) C(31) C(36) 122.7(4) . . . yes
C(32) C(31) C(35) 108.1(5) . . . yes
C(32) C(31) C(36) 126.8(5) . . . yes
C(35) C(31) C(36) 124.9(5) . . . yes
Fe(3) C(32) C(31) 69.8(3) . . . yes
Fe(3) C(32) C(33) 70.3(4) . . . yes
C(31) C(32) C(33) 108.3(6) . . . yes
C(31) C(32) H(21) 125.9 . . . no
C(33) C(32) H(21) 125.9 . . . no
Fe(3) C(33) C(32) 69.6(3) . . . yes
Fe(3) C(33) C(34) 69.4(4) . . . yes
C(32) C(33) C(34) 108.1(6) . . . yes
C(32) C(33) H(22) 125.9 . . . no
C(34) C(33) H(22) 126.0 . . . no
Fe(3) C(34) C(33) 69.8(3) . . . yes
Fe(3) C(34) C(35) 70.0(3) . . . yes
C(33) C(34) C(35) 108.0(6) . . . yes
C(33) C(34) H(23) 126.0 . . . no
C(35) C(34) H(23) 126.0 . . . no
Fe(3) C(35) C(31) 69.4(3) . . . yes
Fe(3) C(35) C(34) 69.4(3) . . . yes
C(31) C(35) C(34) 107.5(5) . . . yes
C(31) C(35) H(24) 126.2 . . . no
C(34) C(35) H(24) 126.3 . . . no
O(18) C(36) O(19) 125.2(5) . . . yes
O(18) C(36) C(31) 116.1(5) . . . yes
O(19) C(36) C(31) 118.7(5) . . . yes
O(3) C(37) H(25) 109.5 . . . no
O(3) C(37) H(26) 109.5 . . . no
O(3) C(37) H(27) 109.5 . . . no
H(25) C(37) H(26) 109.5 . . . no
H(25) C(37) H(27) 109.4 . . . no
H(26) C(37) H(27) 109.5 . . . no
O(6) C(38) H(28) 109.5 . . . no
O(6) C(38) H(29) 109.5 . . . no
O(6) C(38) H(30) 109.5 . . . no
H(28) C(38) H(29) 109.5 . . . no
H(28) C(38) H(30) 109.5 . . . no
H(29) C(38) H(30) 109.5 . . . no
O(7) C(39) H(31) 109.5 . . . no
O(7) C(39) H(32) 109.5 . . . no
O(7) C(39) H(33) 109.5 . . . no
H(31) C(39) H(32) 109.5 . . . no
H(31) C(39) H(33) 109.5 . . . no
H(32) C(39) H(33) 109.5 . . . no
C(42) C(41) H(38) 109.6 . . . no
C(42) C(41) H(39) 109.5 . . . no
C(42) C(41) H(40) 109.5 . . . no
H(38) C(41) H(39) 109.4 . . . no
H(38) C(41) H(40) 109.5 . . . no
H(39) C(41) H(40) 109.4 . . . no
O(21) C(42) C(41) 116(1) . . . yes
O(21) C(42) C(43) 122.9(10) . . . yes
C(41) C(42) C(43) 120.4(10) . . . yes
C(42) C(43) H(41) 109.5 . . . no
C(42) C(43) H(42) 109.5 . . . no
C(42) C(43) H(43) 109.5 . . . no
H(41) C(43) H(42) 109.4 . . . no
H(41) C(43) H(43) 109.5 . . . no
H(42) C(43) H(43) 109.5 . . . no

loop_
_geom_bond_atom_site_label_1
_geom_bond_atom_site_label_2
_geom_bond_distance
_geom_bond_site_symmetry_1
_geom_bond_site_symmetry_2
_geom_bond_publ_flag
Fe(1) C(1) 2.032(6) . . yes
Fe(1) C(2) 2.031(6) . . yes
Fe(1) C(3) 2.030(7) . . yes
Fe(1) C(4) 2.051(7) . . yes
Fe(1) C(5) 2.042(7) . . yes
Fe(1) C(7) 2.044(6) . . yes
Fe(1) C(8) 2.050(7) . . yes
Fe(1) C(9) 2.045(7) . . yes
Fe(1) C(10) 2.043(6) . . yes
Fe(1) C(11) 2.035(6) . . yes
Fe(2) C(13) 2.039(6) . . yes
Fe(2) C(14) 2.038(7) . . yes
Fe(2) C(15) 2.027(7) . . yes
Fe(2) C(16) 2.042(7) . . yes
Fe(2) C(17) 2.023(7) . . yes
Fe(2) C(19) 2.038(6) . . yes
Fe(2) C(20) 2.032(7) . . yes
Fe(2) C(21) 2.041(7) . . yes
Fe(2) C(22) 2.034(7) . . yes
Fe(2) C(23) 2.035(7) . . yes
Fe(3) C(25) 2.047(5) . . yes
Fe(3) C(26) 2.029(5) . . yes
Fe(3) C(27) 2.046(6) . . yes
Fe(3) C(28) 2.053(6) . . yes
Fe(3) C(29) 2.045(6) . . yes
Fe(3) C(31) 2.043(6) . . yes
Fe(3) C(32) 2.039(6) . . yes
Fe(3) C(33) 2.048(6) . . yes
Fe(3) C(34) 2.043(6) . . yes
Fe(3) C(35) 2.051(6) . . yes
Mn(1) O(1) 1.882(3) . . yes
Mn(1) O(2) 1.999(4) . . yes
Mn(1) O(5) 2.298(4) . 2_555 yes
Mn(1) O(6) 1.901(3) . 2_555 yes
Mn(1) O(8) 2.097(4) . . yes
Mn(1) O(16) 1.968(4) . . yes
Mn(2) O(1) 1.878(4) . . yes
Mn(2) O(2) 2.295(3) . . yes
Mn(2) O(3) 1.905(4) . . yes
Mn(2) O(4) 2.019(4) . . yes
Mn(2) O(9) 1.957(4) . . yes
Mn(2) O(12) 2.084(4) . . yes
Mn(3) O(2) 2.244(3) . . yes
Mn(3) O(6) 2.221(4) . 2_555 yes
Mn(3) O(7) 2.225(4) . 2_555 yes
Mn(3) O(10) 2.068(4) . . yes
Mn(3) O(15) 2.070(4) . 2_555 yes
Mn(4) O(3) 2.230(3) . . yes
Mn(4) O(5) 2.222(4) . . yes
Mn(4) O(7) 2.229(3) . 2_555 yes
Mn(4) O(11) 2.069(4) . . yes
Mn(4) O(19) 2.083(4) . 2_555 yes
Mn(5) O(1) 1.866(4) . . yes
Mn(5) O(4) 2.295(4) . . yes
Mn(5) O(5) 2.025(3) . 2_555 yes
Mn(5) O(7) 1.909(4) . . yes
Mn(5) O(13) 1.960(3) . . yes
Mn(5) O(17) 2.094(4) . . yes
Mn(6) O(3) 2.216(4) . . yes
Mn(6) O(4) 2.235(4) . . yes
Mn(6) O(6) 2.231(4) . . yes
Mn(6) O(14) 2.077(4) . . yes
Mn(6) O(18) 2.056(4) . 2_555 yes
Mn(7) O(2) 1.894(4) . . yes
Mn(7) O(2) 1.894(4) . 2_555 yes
Mn(7) O(4) 1.902(3) . . yes
Mn(7) O(4) 1.902(3) . 2_555 yes
Mn(7) O(5) 1.900(4) . . yes
Mn(7) O(5) 1.900(4) . 2_555 yes
O(3) C(37) 1.453(6) . . yes
O(6) C(38) 1.436(7) . . yes
O(7) C(39) 1.434(7) . . yes
O(8) C(6) 1.259(6) . . yes
O(9) C(6) 1.292(6) . . yes
O(10) C(12) 1.276(6) . . yes
O(11) C(12) 1.271(7) . . yes
O(12) C(18) 1.263(7) . . yes
O(13) C(18) 1.290(6) . . yes
O(14) C(24) 1.265(7) . . yes
O(15) C(24) 1.269(7) . . yes
O(16) C(30) 1.285(7) . . yes
O(17) C(30) 1.245(7) . . yes
O(18) C(36) 1.283(7) . . yes
O(19) C(36) 1.262(7) . . yes
O(21) C(42) 1.19(1) . . yes
O(22) C(44) 1.40(3) . . yes
C(1) C(2) 1.408(8) . . yes
C(1) C(5) 1.431(9) . . yes
C(1) C(6) 1.480(8) . . yes
C(2) C(3) 1.421(9) . . yes
C(2) H(1) 0.950 . . no
C(3) C(4) 1.41(1) . . yes
C(3) H(2) 0.950 . . no
C(4) C(5) 1.419(9) . . yes
C(4) H(3) 0.950 . . no
C(5) H(4) 0.950 . . no
C(7) C(8) 1.429(8) . . yes
C(7) C(11) 1.421(8) . . yes
C(7) C(12) 1.461(7) . . yes
C(8) C(9) 1.426(9) . . yes
C(8) H(5) 0.950 . . no
C(9) C(10) 1.420(9) . . yes
C(9) H(6) 0.950 . . no
C(10) C(11) 1.417(9) . . yes
C(10) H(7) 0.950 . . no
C(11) H(8) 0.950 . . no
C(13) C(14) 1.428(9) . . yes
C(13) C(17) 1.417(8) . . yes
C(13) C(18) 1.474(7) . . yes
C(14) C(15) 1.401(9) . . yes
C(14) H(9) 0.950 . . no
C(15) C(16) 1.42(1) . . yes
C(15) H(10) 0.950 . . no
C(16) C(17) 1.406(9) . . yes
C(16) H(11) 0.950 . . no
C(17) H(12) 0.950 . . no
C(19) C(20) 1.408(9) . . yes
C(19) C(23) 1.431(8) . . yes
C(19) C(24) 1.475(7) . . yes
C(20) C(21) 1.414(9) . . yes
C(20) H(13) 0.950 . . no
C(21) C(22) 1.39(1) . . yes
C(21) H(14) 0.950 . . no
C(22) C(23) 1.419(9) . . yes
C(22) H(15) 0.950 . . no
C(23) H(16) 0.950 . . no
C(25) C(26) 1.441(8) . . yes
C(25) C(29) 1.423(8) . . yes
C(25) C(30) 1.465(7) . . yes
C(26) C(27) 1.417(8) . . yes
C(26) H(17) 0.951 . . no
C(27) C(28) 1.414(9) . . yes
C(27) H(18) 0.950 . . no
C(28) C(29) 1.416(8) . . yes
C(28) H(19) 0.950 . . no
C(29) H(20) 0.950 . . no
C(31) C(32) 1.421(8) . . yes
C(31) C(35) 1.416(8) . . yes
C(31) C(36) 1.483(7) . . yes
C(32) C(33) 1.399(9) . . yes
C(32) H(21) 0.950 . . no
C(33) C(34) 1.422(9) . . yes
C(33) H(22) 0.950 . . no
C(34) C(35) 1.418(8) . . yes
C(34) H(23) 0.950 . . no
C(35) H(24) 0.950 . . no
C(37) H(25) 0.950 . . no
C(37) H(26) 0.950 . . no
C(37) H(27) 0.950 . . no
C(38) H(28) 0.950 . . no
C(38) H(29) 0.950 . . no
C(38) H(30) 0.950 . . no
C(39) H(31) 0.950 . . no
C(39) H(32) 0.950 . . no
C(39) H(33) 0.950 . . no
C(41) C(42) 1.46(1) . . yes
C(41) H(38) 0.950 . . no
C(41) H(39) 0.951 . . no
C(41) H(40) 0.950 . . no
C(42) C(43) 1.35(1) . . yes
C(43) H(41) 0.950 . . no
C(43) H(42) 0.950 . . no
C(43) H(43) 0.950 . . no

loop_
_geom_contact_atom_site_label_1
_geom_contact_atom_site_label_2
_geom_contact_distance
_geom_contact_site_symmetry_1
_geom_contact_site_symmetry_2
_geom_contact_publ_flag
O(1) O(25B) 2.85(1) . 2_656 ?
O(1) O(25A) 3.48(1) . 2_656 ?
O(8) O(25B) 3.29(1) . 2_656 ?
O(11) C(41) 3.57(2) . 2_655 ?
O(11) O(21) 3.57(1) . 2_655 ?
O(14) C(43) 3.54(1) . 1_445 ?
O(16) O(25B) 3.44(1) . 2_656 ?
O(18) C(43) 3.43(1) . 2_665 ?
O(19) C(41) 3.46(1) . 1_455 ?
O(19) C(42) 3.57(1) . 1_455 ?
O(21) C(9) 3.26(1) . 1_565 ?
O(21) C(8) 3.30(1) . 2_655 ?
O(21) C(35) 3.518(10) . 2_665 ?
O(21) C(10) 3.58(1) . 1_565 ?
O(22) O(23A) 2.63(4) . . ?
O(22) O(23B) 2.95(5) . . ?
O(22) O(23B) 3.38(6) . 2_656 ?
O(22) C(28) 3.48(2) . . ?
O(23A) O(24A) 2.64(4) . . ?
O(23A) C(44) 2.80(5) . . ?
O(23A) O(26A) 3.25(5) . . ?
O(23A) O(24B) 3.32(4) . . ?
O(23B) O(24A) 3.12(6) . . ?
O(24A) O(26A) 2.54(4) . . ?
O(24A) O(25B) 2.59(2) . . ?
O(24A) O(26B) 2.66(5) . . ?
O(24A) O(25A) 3.45(2) . . ?
O(24A) C(5) 3.60(2) . 2_656 ?
O(25B) C(6) 3.34(1) . 2_656 ?
O(25B) C(30) 3.53(1) . 2_656 ?
C(2) C(15) 3.600(9) . 2_546 ?
C(11) C(38) 3.565(10) . 1_655 ?
C(14) C(27) 3.599(9) . 2_556 ?
C(15) C(34) 3.536(10) . 2_556 ?
C(17) C(17) 3.41(1) . 2_546 ?
C(21) C(21) 3.37(1) . 2_446 ?
C(21) C(22) 3.522(10) . 2_446 ?
C(26) C(26) 3.41(1) . 2_556 ?
C(32) C(43) 3.58(1) . 1_455 ?
C(34) C(37) 3.347(8) . 1_565 ?
